data_7041518
loop_
_publ_author_name
'Hayes, Thomas R.'
'Bottorff, Shalina C.'
'Slocumb, Winston S.'
'Barnes, Charles L.'
'Clark, Aurora E.'
'Benny, Paul D.'

_publ_section_title
;
 Influence of bidentate ligand donor types on the formation and stability
 in 2 + 1 fac-[M(I)(CO)3](+) (M = Re, (99m)Tc) complexes.
;
_journal_issue 4
_journal_name_full 'Dalton transactions (Cambridge, England : 2003)'
_journal_page_first 1134
_journal_page_last 1144
_journal_paper_doi 10.1039/c6dt04282a
_journal_volume 46
_journal_year 2017
_chemical_formula_moiety 'C20 H18 N5 O5 Re, C H4 O'
_chemical_formula_sum 'C21 H22 N5 O6 Re'
_chemical_formula_weight 626.63
_space_group_crystal_system triclinic
_space_group_IT_number 2
_space_group_name_Hall '-P 1'
_space_group_name_H-M_alt 'P -1'
_symmetry_space_group_name_Hall '-P 1'
_symmetry_space_group_name_H-M 'P -1'
_atom_sites_solution_hydrogens mixed
_audit_creation_method SHELXL-2014/7
_audit_update_record
;
2016-06-27 deposited with the CCDC.
2016-12-20 downloaded from the CCDC.
;
_cell_angle_alpha 101.832(2)
_cell_angle_beta 98.774(2)
_cell_angle_gamma 94.619(2)
_cell_formula_units_Z 2
_cell_length_a 9.0901(17)
_cell_length_b 9.3897(18)
_cell_length_c 14.340(3)
_cell_measurement_reflns_used 9982
_cell_measurement_temperature 100(2)
_cell_measurement_theta_max 27.5
_cell_measurement_theta_min 2.4
_cell_volume 1176.0(4)
_computing_cell_refinement 'APEX2 (Bruker AXS, 2008)'
_computing_data_collection 'APEX2 (Bruker AXS, 2008)'
_computing_data_reduction 'APEX2 (Bruker AXS, 2008)'
_computing_molecular_graphics 'X-SEED, Barbour, 2001'
_computing_publication_material 'CIFTAB (Sheldrick, 2013)'
_computing_structure_refinement 'SHELXL-2013 (Sheldrick, 2013)'
_computing_structure_solution 'SHELXS-2013 (Sheldrick, 2013)'
_diffrn_ambient_temperature 100(2)
_diffrn_measured_fraction_theta_full 0.998
_diffrn_measured_fraction_theta_max 0.982
_diffrn_measurement_device_type 'Bruker APEXII CCD area detector'
_diffrn_measurement_method 'omega scans'
_diffrn_radiation_type MoK\a
_diffrn_radiation_wavelength 0.71073
_diffrn_reflns_av_R_equivalents 0.0369
_diffrn_reflns_av_unetI/netI 0.0244
_diffrn_reflns_Laue_measured_fraction_full 0.998
_diffrn_reflns_Laue_measured_fraction_max 0.982
_diffrn_reflns_limit_h_max 11
_diffrn_reflns_limit_h_min -11
_diffrn_reflns_limit_k_max 12
_diffrn_reflns_limit_k_min -12
_diffrn_reflns_limit_l_max 18
_diffrn_reflns_limit_l_min -17
_diffrn_reflns_number 22902
_diffrn_reflns_point_group_measured_fraction_full 0.998
_diffrn_reflns_point_group_measured_fraction_max 0.982
_diffrn_reflns_theta_full 25.242
_diffrn_reflns_theta_max 27.506
_diffrn_reflns_theta_min 2.231
_diffrn_standards_decay_% 0.0
_exptl_absorpt_coefficient_mu 5.212
_exptl_absorpt_correction_T_max 0.23
_exptl_absorpt_correction_T_min 0.12
_exptl_absorpt_correction_type multi-scan
_exptl_absorpt_process_details
;
 Data were corrected for decay and absorption using the program TWINABS 
 Sheldrick, G. M. (1996). Program name. University of G\"ottingen, Germany
;
_exptl_crystal_colour Colourless
_exptl_crystal_density_diffrn 1.770
_exptl_crystal_description Prism
_exptl_crystal_F_000 612
_exptl_crystal_size_max 0.450
_exptl_crystal_size_mid 0.450
_exptl_crystal_size_min 0.400
_refine_diff_density_max 1.290
_refine_diff_density_min -1.186
_refine_diff_density_rms 0.091
_refine_ls_extinction_method none
_refine_ls_goodness_of_fit_ref 1.030
_refine_ls_hydrogen_treatment mixed
_refine_ls_matrix_type full
_refine_ls_number_parameters 305
_refine_ls_number_reflns 5324
_refine_ls_number_restraints 0
_refine_ls_restrained_S_all 1.030
_refine_ls_R_factor_all 0.0177
_refine_ls_R_factor_gt 0.0166
_refine_ls_shift/su_max 0.002
_refine_ls_shift/su_mean 0.000
_refine_ls_structure_factor_coef Fsqd
_refine_ls_weighting_details 'w=1/[\s^2^(Fo^2^)+(0.0255P)^2^+0.4616P] where P=(Fo^2^+2Fc^2^)/3'
_refine_ls_weighting_scheme calc
_refine_ls_wR_factor_gt 0.0429
_refine_ls_wR_factor_ref 0.0432
_reflns_Friedel_coverage 0.000
_reflns_number_gt 5070
_reflns_number_total 5324
_reflns_threshold_expression 'I > 2\s(I)'
_cod_data_source_file c6dt04282a2.cif
_cod_data_source_block 6c
_cod_depositor_comments 'Adding full bibliography for 7041518--7041521.cif.'
_cod_database_code 7041518
_shelx_shelxl_version_number 2014/7
_shelx_space_group_comment
;
The symmetry employed for this shelxl refinement is uniquely defined
by the following loop, which should always be used as a source of
symmetry information in preference to the above space-group names.
They are only intended as comments.
;
_shelx_estimated_absorpt_t_min 0.203
_shelx_estimated_absorpt_t_max 0.230

loop_
_space_group_symop_operation_xyz
'x, y, z'
'-x, -y, -z'

loop_
_atom_site_label
_atom_site_type_symbol
_atom_site_fract_x
_atom_site_fract_y
_atom_site_fract_z
_atom_site_U_iso_or_equiv
_atom_site_adp_type
_atom_site_occupancy
_atom_site_site_symmetry_order
_atom_site_calc_flag
_atom_site_refinement_flags_posn
_atom_site_refinement_flags_adp
Re1 Re 0.89993(2) 0.20276(2) 0.12749(2) 0.01129(4) Uani 1 1 d . .
O1 O 1.01544(17) 0.39851(17) 0.22691(12) 0.0153(3) Uani 1 1 d . .
N1 N 0.8267(2) 0.1969(2) 0.26263(14) 0.0130(4) Uani 1 1 d . .
C1 C 0.8848(2) 0.3132(2) 0.33583(17) 0.0138(4) Uani 1 1 d . .
O2 O 1.0374(2) 0.54032(18) 0.37548(13) 0.0208(4) Uani 1 1 d . .
N2 N 0.7417(2) 0.1646(2) 0.38694(15) 0.0154(4) Uani 1 1 d . .
C2 C 0.8303(3) 0.2927(2) 0.41663(18) 0.0161(5) Uani 1 1 d . .
H2 H 0.8505 0.3549 0.4794 0.019 Uiso 1 1 calc R U
O3 O 0.70172(19) -0.07088(18) 0.00484(14) 0.0228(4) Uani 1 1 d . .
N3 N 0.7369(2) 0.1050(2) 0.29267(15) 0.0148(4) Uani 1 1 d . .
C3 C 0.9878(2) 0.4282(2) 0.31313(18) 0.0148(4) Uani 1 1 d . .
O4 O 1.0307(2) 0.26289(19) -0.04778(14) 0.0223(4) Uani 1 1 d . .
N4 N 0.7236(2) 0.3473(2) 0.11643(15) 0.0143(4) Uani 1 1 d . .
C4 C 0.6522(3) 0.0900(3) 0.44411(18) 0.0173(5) Uani 1 1 d . .
H4A H 0.7164 0.0828 0.5049 0.021 Uiso 1 1 calc R U
H4B H 0.6141 -0.0106 0.4071 0.021 Uiso 1 1 calc R U
O5 O 1.1608(2) 0.0239(2) 0.17163(14) 0.0237(4) Uani 1 1 d . .
N5 N 0.4092(2) 0.6485(2) 0.14642(17) 0.0193(4) Uani 1 1 d . .
C5 C 0.5219(3) 0.1725(3) 0.46770(19) 0.0179(5) Uani 1 1 d . .
O1M O 1.1146(2) 0.8174(2) 0.35010(17) 0.0289(4) Uani 1 1 d . .
C6 C 0.3930(3) 0.1583(3) 0.3995(2) 0.0254(6) Uani 1 1 d . .
H6 H 0.3863 0.0959 0.3374 0.030 Uiso 1 1 calc R U
C1M C 0.9800(3) 0.8810(3) 0.3349(3) 0.0361(7) Uani 1 1 d . .
H1M1 H 0.9089 0.8439 0.3717 0.054 Uiso 1 1 calc R U
H1M2 H 0.9369 0.8555 0.2658 0.054 Uiso 1 1 calc R U
H1M3 H 1.0007 0.9877 0.3565 0.054 Uiso 1 1 calc R U
C7 C 0.2737(3) 0.2345(3) 0.4214(2) 0.0329(7) Uani 1 1 d . .
H7 H 0.1863 0.2252 0.3739 0.040 Uiso 1 1 calc R U
C8 C 0.2811(3) 0.3242(3) 0.5123(2) 0.0313(7) Uani 1 1 d . .
H8 H 0.1986 0.3751 0.5275 0.038 Uiso 1 1 calc R U
C9 C 0.4091(3) 0.3389(3) 0.5804(2) 0.0315(6) Uani 1 1 d . .
H9 H 0.4153 0.4008 0.6425 0.038 Uiso 1 1 calc R U
C10 C 0.5299(3) 0.2633(3) 0.5584(2) 0.0245(5) Uani 1 1 d . .
H10 H 0.6179 0.2740 0.6057 0.029 Uiso 1 1 calc R U
C11 C 0.7563(2) 0.4894(2) 0.11226(18) 0.0156(5) Uani 1 1 d . .
H11 H 0.8545 0.5202 0.1036 0.019 Uiso 1 1 calc R U
C12 C 0.6562(3) 0.5910(2) 0.11987(18) 0.0168(5) Uani 1 1 d . .
H12 H 0.6856 0.6887 0.1158 0.020 Uiso 1 1 calc R U
C13 C 0.5088(2) 0.5508(3) 0.13373(17) 0.0157(5) Uani 1 1 d . .
C14 C 0.4743(2) 0.4009(3) 0.13391(19) 0.0180(5) Uani 1 1 d . .
H14 H 0.3760 0.3655 0.1397 0.022 Uiso 1 1 calc R U
C15 C 0.5812(3) 0.3066(3) 0.12582(18) 0.0169(5) Uani 1 1 d . .
H15 H 0.5540 0.2072 0.1268 0.020 Uiso 1 1 calc R U
C16 C 0.4488(3) 0.8024(3) 0.1459(2) 0.0260(6) Uani 1 1 d . .
H16A H 0.5319 0.8450 0.1990 0.039 Uiso 1 1 calc R U
H16B H 0.3619 0.8561 0.1543 0.039 Uiso 1 1 calc R U
H16C H 0.4791 0.8094 0.0841 0.039 Uiso 1 1 calc R U
C17 C 0.2607(3) 0.6028(3) 0.1640(2) 0.0251(6) Uani 1 1 d . .
H17A H 0.2039 0.5360 0.1057 0.038 Uiso 1 1 calc R U
H17B H 0.2079 0.6891 0.1803 0.038 Uiso 1 1 calc R U
H17C H 0.2705 0.5527 0.2178 0.038 Uiso 1 1 calc R U
C18 C 0.7790(3) 0.0324(3) 0.04980(18) 0.0152(5) Uani 1 1 d . .
C19 C 0.9795(3) 0.2397(2) 0.01713(18) 0.0158(5) Uani 1 1 d . .
C20 C 1.0617(3) 0.0887(2) 0.15364(18) 0.0163(5) Uani 1 1 d . .
H1M H 1.097(5) 0.730(5) 0.352(3) 0.069(14) Uiso 1 1 d . .

loop_
_atom_site_aniso_label
_atom_site_aniso_U_11
_atom_site_aniso_U_22
_atom_site_aniso_U_33
_atom_site_aniso_U_23
_atom_site_aniso_U_13
_atom_site_aniso_U_12
Re1 0.01278(5) 0.01177(5) 0.00946(5) 0.00133(3) 0.00390(3) 0.00102(3)
O1 0.0162(7) 0.0139(8) 0.0153(9) 0.0015(6) 0.0046(6) -0.0006(6)
N1 0.0131(8) 0.0136(9) 0.0127(10) 0.0038(7) 0.0030(7) 0.0008(7)
C1 0.0158(10) 0.0134(10) 0.0115(12) 0.0014(8) 0.0020(8) 0.0019(8)
O2 0.0284(9) 0.0169(8) 0.0138(9) -0.0006(7) 0.0025(7) -0.0047(7)
N2 0.0173(9) 0.0185(9) 0.0116(10) 0.0031(8) 0.0057(8) 0.0028(7)
C2 0.0181(11) 0.0167(11) 0.0132(12) 0.0016(9) 0.0037(9) 0.0023(8)
O3 0.0236(9) 0.0197(9) 0.0213(10) -0.0020(7) 0.0046(7) -0.0040(7)
N3 0.0155(9) 0.0165(9) 0.0136(10) 0.0041(8) 0.0050(7) 0.0028(7)
C3 0.0146(10) 0.0152(10) 0.0144(12) 0.0041(9) 0.0014(9) 0.0012(8)
O4 0.0276(9) 0.0238(9) 0.0189(10) 0.0079(7) 0.0109(8) 0.0014(7)
N4 0.0157(9) 0.0158(9) 0.0119(10) 0.0035(7) 0.0036(7) 0.0016(7)
C4 0.0194(11) 0.0196(11) 0.0152(13) 0.0065(9) 0.0081(9) 0.0003(9)
O5 0.0244(9) 0.0285(10) 0.0197(10) 0.0044(7) 0.0048(7) 0.0120(7)
N5 0.0153(9) 0.0185(10) 0.0251(12) 0.0047(8) 0.0061(8) 0.0038(7)
C5 0.0183(11) 0.0204(11) 0.0174(13) 0.0063(9) 0.0082(9) 0.0008(9)
O1M 0.0230(9) 0.0222(10) 0.0418(13) 0.0111(9) 0.0009(8) 0.0021(7)
C6 0.0243(12) 0.0295(13) 0.0201(14) 0.0008(11) 0.0027(10) 0.0048(10)
C1M 0.0262(14) 0.0344(16) 0.052(2) 0.0184(14) 0.0075(13) 0.0070(12)
C7 0.0236(13) 0.0386(16) 0.0358(18) 0.0060(13) 0.0027(12) 0.0089(12)
C8 0.0250(13) 0.0271(14) 0.0449(19) 0.0077(13) 0.0137(13) 0.0088(11)
C9 0.0354(15) 0.0325(15) 0.0250(16) -0.0033(12) 0.0126(12) 0.0062(12)
C10 0.0210(12) 0.0301(13) 0.0203(14) 0.0003(11) 0.0049(10) 0.0009(10)
C11 0.0151(10) 0.0176(11) 0.0148(12) 0.0042(9) 0.0043(9) 0.0002(8)
C12 0.0178(11) 0.0149(11) 0.0183(13) 0.0045(9) 0.0048(9) 0.0009(8)
C13 0.0146(10) 0.0211(11) 0.0110(12) 0.0016(9) 0.0027(8) 0.0029(8)
C14 0.0127(10) 0.0196(11) 0.0214(14) 0.0045(9) 0.0038(9) -0.0008(8)
C15 0.0170(11) 0.0166(11) 0.0163(13) 0.0039(9) 0.0025(9) -0.0022(8)
C16 0.0216(12) 0.0196(12) 0.0378(17) 0.0048(11) 0.0083(11) 0.0068(10)
C17 0.0151(11) 0.0308(14) 0.0306(16) 0.0058(11) 0.0076(10) 0.0055(10)
C18 0.0169(10) 0.0197(11) 0.0120(12) 0.0052(9) 0.0071(9) 0.0057(9)
C19 0.0176(10) 0.0137(10) 0.0158(12) 0.0022(9) 0.0028(9) 0.0029(8)
C20 0.0202(11) 0.0165(11) 0.0116(12) 0.0007(9) 0.0053(9) -0.0001(9)

loop_
_atom_type_symbol
_atom_type_description
_atom_type_scat_dispersion_real
_atom_type_scat_dispersion_imag
_atom_type_scat_source
C C 0.0033 0.0016 'International Tables Vol C Tables 4.2.6.8 and 6.1.1.4'
H H 0.0000 0.0000 'International Tables Vol C Tables 4.2.6.8 and 6.1.1.4'
N N 0.0061 0.0033 'International Tables Vol C Tables 4.2.6.8 and 6.1.1.4'
O O 0.0106 0.0060 'International Tables Vol C Tables 4.2.6.8 and 6.1.1.4'
Re Re -1.0185 7.2310 'International Tables Vol C Tables 4.2.6.8 and 6.1.1.4'

loop_
_geom_angle_atom_site_label_1
_geom_angle_atom_site_label_2
_geom_angle_atom_site_label_3
_geom_angle
C18 Re1 C19 90.72(10)
C18 Re1 C20 90.56(10)
C19 Re1 C20 89.09(10)
C18 Re1 N1 98.34(9)
C19 Re1 N1 170.69(8)
C20 Re1 N1 92.93(9)
C18 Re1 O1 172.75(8)
C19 Re1 O1 95.60(8)
C20 Re1 O1 93.10(8)
N1 Re1 O1 75.23(7)
C18 Re1 N4 94.95(8)
C19 Re1 N4 95.31(9)
C20 Re1 N4 172.90(8)
N1 Re1 N4 81.86(7)
O1 Re1 N4 80.95(7)
C3 O1 Re1 118.86(14)
N3 N1 C1 110.52(19)
N3 N1 Re1 134.98(15)
C1 N1 Re1 114.50(15)
N1 C1 C2 107.6(2)
N1 C1 C3 117.1(2)
C2 C1 C3 135.3(2)
C2 N2 N3 112.5(2)
C2 N2 C4 127.8(2)
N3 N2 C4 119.67(19)
N2 C2 C1 104.3(2)
N2 C2 H2 127.8
C1 C2 H2 127.8
N1 N3 N2 104.96(18)
O2 C3 O1 126.0(2)
O2 C3 C1 119.8(2)
O1 C3 C1 114.17(19)
C15 N4 C11 116.27(19)
C15 N4 Re1 122.15(15)
C11 N4 Re1 121.06(15)
N2 C4 C5 110.80(19)
N2 C4 H4A 109.5
C5 C4 H4A 109.5
N2 C4 H4B 109.5
C5 C4 H4B 109.5
H4A C4 H4B 108.1
C13 N5 C17 120.1(2)
C13 N5 C16 121.0(2)
C17 N5 C16 118.8(2)
C6 C5 C10 119.2(2)
C6 C5 C4 120.5(2)
C10 C5 C4 120.2(2)
C1M O1M H1M 111(3)
C5 C6 C7 120.3(3)
C5 C6 H6 119.8
C7 C6 H6 119.8
O1M C1M H1M1 109.5
O1M C1M H1M2 109.5
H1M1 C1M H1M2 109.5
O1M C1M H1M3 109.5
H1M1 C1M H1M3 109.5
H1M2 C1M H1M3 109.5
C6 C7 C8 120.5(3)
C6 C7 H7 119.8
C8 C7 H7 119.8
C9 C8 C7 119.4(3)
C9 C8 H8 120.3
C7 C8 H8 120.3
C8 C9 C10 120.3(3)
C8 C9 H9 119.9
C10 C9 H9 119.9
C5 C10 C9 120.2(3)
C5 C10 H10 119.9
C9 C10 H10 119.9
N4 C11 C12 123.9(2)
N4 C11 H11 118.0
C12 C11 H11 118.0
C11 C12 C13 120.2(2)
C11 C12 H12 119.9
C13 C12 H12 119.9
N5 C13 C12 122.2(2)
N5 C13 C14 122.5(2)
C12 C13 C14 115.3(2)
C15 C14 C13 120.7(2)
C15 C14 H14 119.6
C13 C14 H14 119.6
N4 C15 C14 123.6(2)
N4 C15 H15 118.2
C14 C15 H15 118.2
N5 C16 H16A 109.5
N5 C16 H16B 109.5
H16A C16 H16B 109.5
N5 C16 H16C 109.5
H16A C16 H16C 109.5
H16B C16 H16C 109.5
N5 C17 H17A 109.5
N5 C17 H17B 109.5
H17A C17 H17B 109.5
N5 C17 H17C 109.5
H17A C17 H17C 109.5
H17B C17 H17C 109.5
O3 C18 Re1 177.5(2)
O4 C19 Re1 178.3(2)
O5 C20 Re1 177.9(2)

loop_
_geom_bond_atom_site_label_1
_geom_bond_atom_site_label_2
_geom_bond_distance
Re1 C18 1.903(2)
Re1 C19 1.919(3)
Re1 C20 1.923(2)
Re1 N1 2.153(2)
Re1 O1 2.1613(16)
Re1 N4 2.1905(19)
O1 C3 1.278(3)
N1 N3 1.320(3)
N1 C1 1.357(3)
C1 C2 1.370(3)
C1 C3 1.490(3)
O2 C3 1.235(3)
N2 C2 1.344(3)
N2 N3 1.346(3)
N2 C4 1.474(3)
C2 H2 0.9500
O3 C18 1.159(3)
O4 C19 1.153(3)
N4 C15 1.354(3)
N4 C11 1.359(3)
C4 C5 1.510(3)
C4 H4A 0.9900
C4 H4B 0.9900
O5 C20 1.154(3)
N5 C13 1.345(3)
N5 C17 1.458(3)
N5 C16 1.463(3)
C5 C6 1.385(4)
C5 C10 1.390(4)
O1M C1M 1.411(3)
O1M H1M 0.83(5)
C6 C7 1.387(4)
C6 H6 0.9500
C1M H1M1 0.9800
C1M H1M2 0.9800
C1M H1M3 0.9800
C7 C8 1.388(4)
C7 H7 0.9500
C8 C9 1.378(4)
C8 H8 0.9500
C9 C10 1.395(4)
C9 H9 0.9500
C10 H10 0.9500
C11 C12 1.370(3)
C11 H11 0.9500
C12 C13 1.417(3)
C12 H12 0.9500
C13 C14 1.418(3)
C14 C15 1.368(3)
C14 H14 0.9500
C15 H15 0.9500
C16 H16A 0.9800
C16 H16B 0.9800
C16 H16C 0.9800
C17 H17A 0.9800
C17 H17B 0.9800
C17 H17C 0.9800

loop_
_geom_hbond_atom_site_label_D
_geom_hbond_atom_site_label_H
_geom_hbond_atom_site_label_A
_geom_hbond_distance_DH
_geom_hbond_distance_HA
_geom_hbond_distance_DA
_geom_hbond_angle_DHA
O1M H1M O2 0.83(5) 1.93(5) 2.751(3) 169(5)

loop_
_geom_torsion_atom_site_label_1
_geom_torsion_atom_site_label_2
_geom_torsion_atom_site_label_3
_geom_torsion_atom_site_label_4
_geom_torsion
N3 N1 C1 C2 0.8(3)
Re1 N1 C1 C2 -179.01(14)
N3 N1 C1 C3 -179.41(18)
Re1 N1 C1 C3 0.8(2)
N3 N2 C2 C1 -0.5(3)
C4 N2 C2 C1 -179.0(2)
N1 C1 C2 N2 -0.1(2)
C3 C1 C2 N2 -179.9(2)
C1 N1 N3 N2 -1.0(2)
Re1 N1 N3 N2 178.66(15)
C2 N2 N3 N1 1.0(2)
C4 N2 N3 N1 179.61(19)
Re1 O1 C3 O2 -174.85(18)
Re1 O1 C3 C1 4.6(2)
N1 C1 C3 O2 175.9(2)
C2 C1 C3 O2 -4.3(4)
N1 C1 C3 O1 -3.6(3)
C2 C1 C3 O1 176.2(2)
C2 N2 C4 C5 70.0(3)
N3 N2 C4 C5 -108.4(2)
N2 C4 C5 C6 79.8(3)
N2 C4 C5 C10 -100.4(3)
C10 C5 C6 C7 0.4(4)
C4 C5 C6 C7 -179.9(3)
C5 C6 C7 C8 -1.0(5)
C6 C7 C8 C9 1.0(5)
C7 C8 C9 C10 -0.5(5)
C6 C5 C10 C9 0.1(4)
C4 C5 C10 C9 -179.6(2)
C8 C9 C10 C5 0.0(5)
C15 N4 C11 C12 2.0(4)
Re1 N4 C11 C12 -169.84(19)
N4 C11 C12 C13 0.5(4)
C17 N5 C13 C12 -177.7(2)
C16 N5 C13 C12 0.4(4)
C17 N5 C13 C14 1.9(4)
C16 N5 C13 C14 179.9(2)
C11 C12 C13 N5 176.6(2)
C11 C12 C13 C14 -3.0(3)
N5 C13 C14 C15 -176.6(2)
C12 C13 C14 C15 3.0(4)
C11 N4 C15 C14 -2.0(4)
Re1 N4 C15 C14 169.77(19)
C13 C14 C15 N4 -0.6(4)
